data_4038642
loop_
_publ_author_name
'Ren, Zhi-Lin'
'Cai, Shuang'
'Liu, Ying-Ying'
'Xie, Yin-Qing'
'Yuan, Ding'
'Lei, Min'
'He, Ping'
'Wang, Long'

_publ_section_title
;
 C(sp2)-H Functionalization of Imidazole at C2 and C4-Position via
 Palladium-Catalyzed Isocyanide Insertion Leading to
 Indeno[1,2-d]imidazole and Imidazo[1,2-a]indole Derivatives.
;
_journal_name_full 'The Journal of organic chemistry'
_journal_paper_doi 10.1021/acs.joc.0c01454
_journal_year 2020
_chemical_formula_moiety 'C27 H23 Cl N4'
_chemical_formula_sum 'C27 H23 Cl N4'
_chemical_formula_weight 438.94
_space_group_crystal_system triclinic
_space_group_IT_number 2
_space_group_name_Hall '-P 1'
_space_group_name_H-M_alt 'P -1'
_atom_sites_solution_hydrogens geom
_atom_sites_solution_primary dual
_audit_creation_date 2020-05-27
_audit_creation_method
;
Olex2 1.3
(compiled 2020.02.04 svn.rd84adfe8 for OlexSys, GUI svn.r6032)
;
_cell_angle_alpha 75.052(2)
_cell_angle_beta 81.967(2)
_cell_angle_gamma 79.048(2)
_cell_formula_units_Z 2
_cell_length_a 6.9037(3)
_cell_length_b 10.4256(4)
_cell_length_c 15.9906(7)
_cell_measurement_reflns_used 5186
_cell_measurement_temperature 150.0
_cell_measurement_theta_max 26.345
_cell_measurement_theta_min 2.649
_cell_volume 1086.72(8)
_computing_cell_refinement 'SAINT v8.37A (Bruker, 2015)'
_computing_data_reduction 'SAINT v8.37A (Bruker, 2015)'
_computing_molecular_graphics 'Olex2 1.3 (Dolomanov et al., 2009)'
_computing_publication_material 'Olex2 1.3 (Dolomanov et al., 2009)'
_computing_structure_refinement 'SHELXL 2018/3 (Sheldrick, 2015)'
_computing_structure_solution 'SHELXT 2014/5 (Sheldrick, 2014)'
_diffrn_ambient_temperature 150.0
_diffrn_measured_fraction_theta_full 1.000
_diffrn_measured_fraction_theta_max 0.997
_diffrn_measurement_device_type 'Bruker APEX-II CCD'
_diffrn_measurement_method '\f and \w scans'
_diffrn_radiation_type MoK\a
_diffrn_radiation_wavelength 0.71073
_diffrn_reflns_av_R_equivalents 0.0679
_diffrn_reflns_av_unetI/netI 0.0390
_diffrn_reflns_Laue_measured_fraction_full 1.000
_diffrn_reflns_Laue_measured_fraction_max 0.997
_diffrn_reflns_limit_h_max 8
_diffrn_reflns_limit_h_min -8
_diffrn_reflns_limit_k_max 13
_diffrn_reflns_limit_k_min -13
_diffrn_reflns_limit_l_max 19
_diffrn_reflns_limit_l_min -19
_diffrn_reflns_number 27428
_diffrn_reflns_point_group_measured_fraction_full 1.000
_diffrn_reflns_point_group_measured_fraction_max 0.997
_diffrn_reflns_theta_full 25.242
_diffrn_reflns_theta_max 26.442
_diffrn_reflns_theta_min 2.049
_diffrn_source_current 30.0
_diffrn_source_power 1.5
_diffrn_source_voltage 50.0
_diffrn_standards_number 0
_exptl_absorpt_coefficient_mu 0.199
_exptl_absorpt_correction_T_max 0.0932
_exptl_absorpt_correction_T_min 0.0691
_exptl_absorpt_correction_type multi-scan
_exptl_absorpt_process_details
;
SADABS-2016/2 (Bruker,2016/2) was used for absorption correction.
wR2(int) was 0.0667 before and 0.0606 after correction.
The Ratio of minimum to maximum transmission is 0.7414.
The \l/2 correction factor is Not present.
;
_exptl_crystal_colour colourless
_exptl_crystal_colour_primary colourless
_exptl_crystal_density_diffrn 1.341
_exptl_crystal_description block
_exptl_crystal_F_000 460
_refine_diff_density_max 0.218
_refine_diff_density_min -0.293
_refine_diff_density_rms 0.050
_refine_ls_extinction_method none
_refine_ls_goodness_of_fit_ref 1.043
_refine_ls_hydrogen_treatment constr
_refine_ls_matrix_type full
_refine_ls_number_parameters 289
_refine_ls_number_reflns 4468
_refine_ls_number_restraints 0
_refine_ls_restrained_S_all 1.043
_refine_ls_R_factor_all 0.0607
_refine_ls_R_factor_gt 0.0397
_refine_ls_shift/su_max 0.001
_refine_ls_shift/su_mean 0.000
_refine_ls_structure_factor_coef Fsqd
_refine_ls_weighting_details 'w=1/[\s^2^(Fo^2^)+(0.0442P)^2^+0.3330P] where P=(Fo^2^+2Fc^2^)/3'
_refine_ls_weighting_scheme calc
_refine_ls_wR_factor_gt 0.0898
_refine_ls_wR_factor_ref 0.1011
_reflns_Friedel_coverage 0.000
_reflns_number_gt 3433
_reflns_number_total 4468
_reflns_threshold_expression 'I > 2\s(I)'
_cod_data_source_file jo0c01454_si_002.cif
_cod_data_source_block mo_0526_2_0m
_cod_database_code 4038642
_shelx_shelxl_version_number 2018/3
_shelx_space_group_comment
;
The symmetry employed for this shelxl refinement is uniquely defined
by the following loop, which should always be used as a source of
symmetry information in preference to the above space-group names.
They are only intended as comments.
;
_olex2_refinement_description
;
1. Fixed Uiso
 At 1.2 times of:
  All C(H) groups, All C(H,H) groups
2.a Ternary CH refined with riding coordinates:
 C19(H19), C20(H20), C23(H23)
2.b Secondary CH2 refined with riding coordinates:
 C12(H12A,H12B), C16(H16A,H16B), C17(H17A,H17B), C22(H22A,H22B), C25(H25A,
 H25B), C26(H26A,H26B)
2.c Aromatic/amide H refined with riding coordinates:
 C3(H3), C5(H5), C8(H8), C9(H9), C14(H14), C15(H15), C18(H18), C24(H24)
;
_olex2_submission_special_instructions 'No special instructions were received'

loop_
_space_group_symop_operation_xyz
'x, y, z'
'-x, -y, -z'

loop_
_atom_site_label
_atom_site_type_symbol
_atom_site_fract_x
_atom_site_fract_y
_atom_site_fract_z
_atom_site_U_iso_or_equiv
_atom_site_adp_type
_atom_site_occupancy
_atom_site_site_symmetry_order
_atom_site_calc_flag
_atom_site_refinement_flags_posn
_atom_site_refinement_flags_adp
_atom_site_refinement_flags_occupancy
_atom_site_disorder_assembly
_atom_site_disorder_group
Cl1 Cl 0.15247(7) 0.88633(4) 0.57786(3) 0.02856(13) Uani 1 1 d . . . . .
N1 N 0.2858(2) 0.38203(14) 0.46384(9) 0.0202(3) Uani 1 1 d . . . . .
N2 N 0.3425(2) 0.16374(14) 0.53115(9) 0.0236(3) Uani 1 1 d . . . . .
N3 N 0.2662(2) 0.32672(14) 0.69587(9) 0.0234(3) Uani 1 1 d . . . . .
N4 N 0.2173(3) 0.5892(2) -0.03453(13) 0.0596(6) Uani 1 1 d . . . . .
C1 C 0.2446(2) 0.51511(17) 0.47644(11) 0.0208(4) Uani 1 1 d . . . . .
C2 C 0.2463(2) 0.50367(17) 0.56560(11) 0.0208(4) Uani 1 1 d . . . . .
C3 C 0.2161(2) 0.61690(17) 0.59847(11) 0.0223(4) Uani 1 1 d . . . . .
H3 H 0.218586 0.609972 0.658736 0.027 Uiso 1 1 calc R U . . .
C4 C 0.2891(2) 0.37387(18) 0.30619(11) 0.0230(4) Uani 1 1 d . . . . .
C5 C 0.3401(2) 0.17931(18) 0.44323(11) 0.0240(4) Uani 1 1 d . . . . .
H5 H 0.360088 0.106374 0.415925 0.029 Uiso 1 1 calc R U . . .
C6 C 0.3052(2) 0.31296(17) 0.39901(11) 0.0220(4) Uani 1 1 d . . . . .
C7 C 0.2780(2) 0.35907(17) 0.61272(11) 0.0210(4) Uani 1 1 d . . . . .
C8 C 0.2041(2) 0.63850(18) 0.41909(11) 0.0238(4) Uani 1 1 d . . . . .
H8 H 0.197292 0.645493 0.359116 0.029 Uiso 1 1 calc R U . . .
C9 C 0.1733(2) 0.75286(17) 0.45245(11) 0.0243(4) Uani 1 1 d . . . . .
H9 H 0.146071 0.839494 0.414611 0.029 Uiso 1 1 calc R U . . .
C10 C 0.3076(2) 0.28797(17) 0.54158(11) 0.0209(4) Uani 1 1 d . . . . .
C11 C 0.2830(2) 0.18815(17) 0.74972(11) 0.0226(4) Uani 1 1 d . . . . .
C12 C 0.1327(3) 0.10906(18) 0.73218(11) 0.0253(4) Uani 1 1 d . . . . .
H12A H 0.157507 0.099971 0.671329 0.030 Uiso 1 1 calc R U . . .
H12B H -0.003384 0.158236 0.740483 0.030 Uiso 1 1 calc R U . . .
C13 C 0.1821(2) 0.74116(17) 0.54010(11) 0.0227(4) Uani 1 1 d . . . . .
C14 C 0.1780(3) 0.32015(18) 0.26076(11) 0.0255(4) Uani 1 1 d . . . . .
H14 H 0.115134 0.245361 0.290602 0.031 Uiso 1 1 calc R U . . .
C15 C 0.3852(3) 0.48183(18) 0.26044(12) 0.0275(4) Uani 1 1 d . . . . .
H15 H 0.463207 0.518592 0.289947 0.033 Uiso 1 1 calc R U . . .
C16 C 0.2390(3) 0.20125(18) 0.84441(11) 0.0269(4) Uani 1 1 d . . . . .
H16A H 0.333490 0.252919 0.856844 0.032 Uiso 1 1 calc R U . . .
H16B H 0.103387 0.250977 0.852875 0.032 Uiso 1 1 calc R U . . .
C17 C 0.4939(3) 0.11069(18) 0.73734(12) 0.0260(4) Uani 1 1 d . . . . .
H17A H 0.523254 0.100678 0.676748 0.031 Uiso 1 1 calc R U . . .
H17B H 0.591454 0.161287 0.748459 0.031 Uiso 1 1 calc R U . . .
C18 C 0.1579(3) 0.37400(19) 0.17315(12) 0.0295(4) Uani 1 1 d . . . . .
H18 H 0.080673 0.337288 0.143270 0.035 Uiso 1 1 calc R U . . .
C19 C 0.1518(3) -0.03139(18) 0.79484(12) 0.0282(4) Uani 1 1 d . . . . .
H19 H 0.054736 -0.082731 0.782696 0.034 Uiso 1 1 calc R U . . .
C20 C 0.5105(3) -0.02860(19) 0.80057(12) 0.0292(4) Uani 1 1 d . . . . .
H20 H 0.647891 -0.078529 0.792416 0.035 Uiso 1 1 calc R U . . .
C21 C 0.2523(3) 0.4826(2) 0.12923(12) 0.0309(4) Uani 1 1 d . . . . .
C22 C 0.3623(3) -0.10732(19) 0.78179(12) 0.0307(4) Uani 1 1 d . . . . .
H22A H 0.374692 -0.198083 0.821488 0.037 Uiso 1 1 calc R U . . .
H22B H 0.390688 -0.117781 0.721275 0.037 Uiso 1 1 calc R U . . .
C23 C 0.2570(3) 0.0622(2) 0.90728(12) 0.0313(4) Uani 1 1 d . . . . .
H23 H 0.228753 0.072435 0.968482 0.038 Uiso 1 1 calc R U . . .
C24 C 0.3674(3) 0.5352(2) 0.17284(12) 0.0318(4) Uani 1 1 d . . . . .
H24 H 0.433839 0.607939 0.142304 0.038 Uiso 1 1 calc R U . . .
C25 C 0.1082(3) -0.0167(2) 0.88899(12) 0.0332(4) Uani 1 1 d . . . . .
H25A H -0.028390 0.031283 0.897937 0.040 Uiso 1 1 calc R U . . .
H25B H 0.119036 -0.106766 0.929540 0.040 Uiso 1 1 calc R U . . .
C26 C 0.4677(3) -0.0134(2) 0.89426(12) 0.0335(4) Uani 1 1 d . . . . .
H26A H 0.564281 0.036828 0.906545 0.040 Uiso 1 1 calc R U . . .
H26B H 0.481198 -0.103332 0.934992 0.040 Uiso 1 1 calc R U . . .
C27 C 0.2320(3) 0.5409(2) 0.03782(14) 0.0411(5) Uani 1 1 d . . . . .

loop_
_atom_site_aniso_label
_atom_site_aniso_U_11
_atom_site_aniso_U_22
_atom_site_aniso_U_33
_atom_site_aniso_U_23
_atom_site_aniso_U_13
_atom_site_aniso_U_12
Cl1 0.0316(2) 0.0207(2) 0.0349(3) -0.00810(18) -0.00609(19) -0.00374(18)
N1 0.0216(7) 0.0195(7) 0.0188(7) -0.0033(6) -0.0016(6) -0.0035(6)
N2 0.0250(7) 0.0223(8) 0.0238(8) -0.0062(6) -0.0009(6) -0.0047(6)
N3 0.0248(7) 0.0237(8) 0.0210(8) -0.0034(6) -0.0035(6) -0.0040(6)
N4 0.0712(15) 0.0744(15) 0.0321(11) 0.0080(10) -0.0152(10) -0.0303(12)
C1 0.0177(8) 0.0207(9) 0.0248(9) -0.0059(7) -0.0023(7) -0.0038(7)
C2 0.0174(8) 0.0216(9) 0.0228(9) -0.0042(7) -0.0025(7) -0.0027(7)
C3 0.0203(8) 0.0232(9) 0.0231(9) -0.0050(7) -0.0036(7) -0.0025(7)
C4 0.0212(8) 0.0248(9) 0.0227(9) -0.0073(7) -0.0012(7) -0.0014(7)
C5 0.0243(9) 0.0244(9) 0.0243(9) -0.0090(7) -0.0011(7) -0.0032(7)
C6 0.0202(8) 0.0247(9) 0.0225(9) -0.0076(7) -0.0005(7) -0.0055(7)
C7 0.0185(8) 0.0208(9) 0.0236(9) -0.0043(7) -0.0022(7) -0.0043(7)
C8 0.0226(8) 0.0259(9) 0.0216(9) -0.0027(7) -0.0024(7) -0.0045(7)
C9 0.0214(8) 0.0216(9) 0.0271(10) -0.0002(7) -0.0041(7) -0.0031(7)
C10 0.0203(8) 0.0216(9) 0.0198(9) -0.0023(7) -0.0023(7) -0.0040(7)
C11 0.0235(8) 0.0229(9) 0.0202(9) -0.0023(7) -0.0023(7) -0.0044(7)
C12 0.0243(9) 0.0283(10) 0.0226(9) -0.0031(7) -0.0041(7) -0.0054(7)
C13 0.0185(8) 0.0205(9) 0.0304(10) -0.0083(7) -0.0020(7) -0.0036(7)
C14 0.0263(9) 0.0250(9) 0.0259(10) -0.0062(7) -0.0012(7) -0.0063(7)
C15 0.0290(9) 0.0287(10) 0.0269(10) -0.0076(8) -0.0051(8) -0.0070(8)
C16 0.0320(10) 0.0281(10) 0.0205(9) -0.0064(7) -0.0014(7) -0.0041(8)
C17 0.0230(9) 0.0288(10) 0.0246(9) -0.0035(8) -0.0019(7) -0.0045(7)
C18 0.0319(10) 0.0332(11) 0.0260(10) -0.0089(8) -0.0058(8) -0.0066(8)
C19 0.0303(10) 0.0269(10) 0.0266(10) -0.0012(8) -0.0029(8) -0.0096(8)
C20 0.0273(9) 0.0278(10) 0.0277(10) -0.0013(8) -0.0034(8) 0.0005(8)
C21 0.0349(10) 0.0344(11) 0.0224(10) -0.0032(8) -0.0046(8) -0.0069(8)
C22 0.0397(11) 0.0239(10) 0.0257(10) -0.0028(8) -0.0027(8) -0.0029(8)
C23 0.0378(10) 0.0358(11) 0.0180(9) -0.0028(8) -0.0018(8) -0.0062(9)
C24 0.0353(10) 0.0329(11) 0.0262(10) -0.0012(8) -0.0014(8) -0.0122(9)
C25 0.0345(10) 0.0332(11) 0.0267(10) 0.0019(8) 0.0017(8) -0.0086(8)
C26 0.0350(10) 0.0361(11) 0.0257(10) 0.0014(8) -0.0101(8) -0.0036(9)
C27 0.0474(13) 0.0471(13) 0.0302(12) -0.0008(10) -0.0090(9) -0.0185(10)

loop_
_atom_type_symbol
_atom_type_description
_atom_type_scat_dispersion_real
_atom_type_scat_dispersion_imag
_atom_type_scat_source
C C 0.0033 0.0016 'International Tables Vol C Tables 4.2.6.8 and 6.1.1.4'
H H 0.0000 0.0000 'International Tables Vol C Tables 4.2.6.8 and 6.1.1.4'
Cl Cl 0.1484 0.1585 'International Tables Vol C Tables 4.2.6.8 and 6.1.1.4'
N N 0.0061 0.0033 'International Tables Vol C Tables 4.2.6.8 and 6.1.1.4'

loop_
_geom_angle_atom_site_label_1
_geom_angle_atom_site_label_2
_geom_angle_atom_site_label_3
_geom_angle
_geom_angle_site_symmetry_1
_geom_angle_site_symmetry_3
_geom_angle_publ_flag
C6 N1 C1 141.12(14) . . ?
C10 N1 C1 111.29(14) . . ?
C10 N1 C6 107.54(14) . . ?
C10 N2 C5 104.26(14) . . ?
C7 N3 C11 124.97(15) . . ?
C2 C1 N1 106.78(14) . . ?
C8 C1 N1 131.65(16) . . ?
C8 C1 C2 121.55(16) . . ?
C1 C2 C7 110.03(15) . . ?
C3 C2 C1 120.77(16) . . ?
C3 C2 C7 129.17(16) . . ?
C2 C3 H3 121.3 . . ?
C2 C3 C13 117.49(16) . . ?
C13 C3 H3 121.3 . . ?
C14 C4 C6 118.93(15) . . ?
C14 C4 C15 118.51(16) . . ?
C15 C4 C6 122.54(16) . . ?
N2 C5 H5 123.8 . . ?
N2 C5 C6 112.47(15) . . ?
C6 C5 H5 123.8 . . ?
N1 C6 C4 125.90(15) . . ?
C5 C6 N1 103.70(15) . . ?
C5 C6 C4 130.39(16) . . ?
N3 C7 C2 119.91(15) . . ?
N3 C7 C10 136.91(16) . . ?
C10 C7 C2 103.09(14) . . ?
C1 C8 H8 121.2 . . ?
C1 C8 C9 117.53(16) . . ?
C9 C8 H8 121.2 . . ?
C8 C9 H9 119.7 . . ?
C13 C9 C8 120.63(16) . . ?
C13 C9 H9 119.7 . . ?
N1 C10 C7 108.69(14) . . ?
N2 C10 N1 112.03(15) . . ?
N2 C10 C7 139.25(15) . . ?
N3 C11 C12 113.12(14) . . ?
N3 C11 C16 105.68(14) . . ?
N3 C11 C17 111.09(13) . . ?
C12 C11 C16 108.27(14) . . ?
C12 C11 C17 109.43(14) . . ?
C16 C11 C17 109.09(14) . . ?
C11 C12 H12A 109.7 . . ?
C11 C12 H12B 109.7 . . ?
C11 C12 C19 109.74(14) . . ?
H12A C12 H12B 108.2 . . ?
C19 C12 H12A 109.7 . . ?
C19 C12 H12B 109.7 . . ?
C3 C13 Cl1 119.07(14) . . ?
C9 C13 Cl1 118.98(13) . . ?
C9 C13 C3 121.94(16) . . ?
C4 C14 H14 119.4 . . ?
C18 C14 C4 121.20(17) . . ?
C18 C14 H14 119.4 . . ?
C4 C15 H15 119.7 . . ?
C24 C15 C4 120.57(17) . . ?
C24 C15 H15 119.7 . . ?
C11 C16 H16A 109.5 . . ?
C11 C16 H16B 109.5 . . ?
H16A C16 H16B 108.1 . . ?
C23 C16 C11 110.54(15) . . ?
C23 C16 H16A 109.5 . . ?
C23 C16 H16B 109.5 . . ?
C11 C17 H17A 109.8 . . ?
C11 C17 H17B 109.8 . . ?
H17A C17 H17B 108.2 . . ?
C20 C17 C11 109.46(14) . . ?
C20 C17 H17A 109.8 . . ?
C20 C17 H17B 109.8 . . ?
C14 C18 H18 120.3 . . ?
C14 C18 C21 119.31(17) . . ?
C21 C18 H18 120.3 . . ?
C12 C19 H19 109.4 . . ?
C22 C19 C12 109.62(14) . . ?
C22 C19 H19 109.4 . . ?
C22 C19 C25 109.55(15) . . ?
C25 C19 C12 109.50(15) . . ?
C25 C19 H19 109.4 . . ?
C17 C20 H20 109.2 . . ?
C22 C20 C17 109.50(15) . . ?
C22 C20 H20 109.2 . . ?
C26 C20 C17 109.90(16) . . ?
C26 C20 H20 109.2 . . ?
C26 C20 C22 109.80(15) . . ?
C18 C21 C27 120.13(17) . . ?
C24 C21 C18 120.27(17) . . ?
C24 C21 C27 119.61(18) . . ?
C19 C22 H22A 109.8 . . ?
C19 C22 H22B 109.8 . . ?
C20 C22 C19 109.25(15) . . ?
C20 C22 H22A 109.8 . . ?
C20 C22 H22B 109.8 . . ?
H22A C22 H22B 108.3 . . ?
C16 C23 H23 109.6 . . ?
C16 C23 C25 109.48(15) . . ?
C16 C23 C26 109.15(15) . . ?
C25 C23 H23 109.6 . . ?
C26 C23 H23 109.6 . . ?
C26 C23 C25 109.53(16) . . ?
C15 C24 C21 120.11(17) . . ?
C15 C24 H24 119.9 . . ?
C21 C24 H24 119.9 . . ?
C19 C25 H25A 109.8 . . ?
C19 C25 H25B 109.8 . . ?
C23 C25 C19 109.23(15) . . ?
C23 C25 H25A 109.8 . . ?
C23 C25 H25B 109.8 . . ?
H25A C25 H25B 108.3 . . ?
C20 C26 C23 109.42(15) . . ?
C20 C26 H26A 109.8 . . ?
C20 C26 H26B 109.8 . . ?
C23 C26 H26A 109.8 . . ?
C23 C26 H26B 109.8 . . ?
H26A C26 H26B 108.2 . . ?
N4 C27 C21 178.7(2) . . ?

loop_
_geom_bond_atom_site_label_1
_geom_bond_atom_site_label_2
_geom_bond_distance
_geom_bond_site_symmetry_2
_geom_bond_publ_flag
Cl1 C13 1.7368(17) . ?
N1 C1 1.423(2) . ?
N1 C6 1.386(2) . ?
N1 C10 1.377(2) . ?
N2 C5 1.375(2) . ?
N2 C10 1.321(2) . ?
N3 C7 1.279(2) . ?
N3 C11 1.471(2) . ?
N4 C27 1.147(3) . ?
C1 C2 1.401(2) . ?
C1 C8 1.379(2) . ?
C2 C3 1.382(2) . ?
C2 C7 1.491(2) . ?
C3 H3 0.9500 . ?
C3 C13 1.388(2) . ?
C4 C6 1.467(2) . ?
C4 C14 1.400(2) . ?
C4 C15 1.402(2) . ?
C5 H5 0.9500 . ?
C5 C6 1.382(2) . ?
C7 C10 1.483(2) . ?
C8 H8 0.9500 . ?
C8 C9 1.397(2) . ?
C9 H9 0.9500 . ?
C9 C13 1.384(2) . ?
C11 C12 1.537(2) . ?
C11 C16 1.538(2) . ?
C11 C17 1.538(2) . ?
C12 H12A 0.9900 . ?
C12 H12B 0.9900 . ?
C12 C19 1.540(2) . ?
C14 H14 0.9500 . ?
C14 C18 1.384(3) . ?
C15 H15 0.9500 . ?
C15 C24 1.381(3) . ?
C16 H16A 0.9900 . ?
C16 H16B 0.9900 . ?
C16 C23 1.531(2) . ?
C17 H17A 0.9900 . ?
C17 H17B 0.9900 . ?
C17 C20 1.535(2) . ?
C18 H18 0.9500 . ?
C18 C21 1.394(3) . ?
C19 H19 1.0000 . ?
C19 C22 1.531(3) . ?
C19 C25 1.535(3) . ?
C20 H20 1.0000 . ?
C20 C22 1.531(3) . ?
C20 C26 1.529(3) . ?
C21 C24 1.391(3) . ?
C21 C27 1.446(3) . ?
C22 H22A 0.9900 . ?
C22 H22B 0.9900 . ?
C23 H23 1.0000 . ?
C23 C25 1.532(3) . ?
C23 C26 1.532(3) . ?
C24 H24 0.9500 . ?
C25 H25A 0.9900 . ?
C25 H25B 0.9900 . ?
C26 H26A 0.9900 . ?
C26 H26B 0.9900 . ?

loop_
_geom_torsion_atom_site_label_1
_geom_torsion_atom_site_label_2
_geom_torsion_atom_site_label_3
_geom_torsion_atom_site_label_4
_geom_torsion
_geom_torsion_site_symmetry_1
_geom_torsion_site_symmetry_2
_geom_torsion_site_symmetry_3
_geom_torsion_site_symmetry_4
_geom_torsion_publ_flag
N1 C1 C2 C3 178.25(14) . . . . ?
N1 C1 C2 C7 -3.31(18) . . . . ?
N1 C1 C8 C9 -178.78(16) . . . . ?
N2 C5 C6 N1 0.08(18) . . . . ?
N2 C5 C6 C4 -179.41(16) . . . . ?
N3 C7 C10 N1 173.83(18) . . . . ?
N3 C7 C10 N2 -3.7(4) . . . . ?
N3 C11 C12 C19 -176.59(14) . . . . ?
N3 C11 C16 C23 -178.68(14) . . . . ?
N3 C11 C17 C20 174.85(14) . . . . ?
C1 N1 C6 C4 2.0(3) . . . . ?
C1 N1 C6 C5 -177.55(19) . . . . ?
C1 N1 C10 N2 178.89(13) . . . . ?
C1 N1 C10 C7 0.61(18) . . . . ?
C1 C2 C3 C13 0.7(2) . . . . ?
C1 C2 C7 N3 -173.53(15) . . . . ?
C1 C2 C7 C10 3.57(17) . . . . ?
C1 C8 C9 C13 -0.5(2) . . . . ?
C2 C1 C8 C9 2.8(2) . . . . ?
C2 C3 C13 Cl1 -177.65(12) . . . . ?
C2 C3 C13 C9 1.6(2) . . . . ?
C2 C7 C10 N1 -2.48(17) . . . . ?
C2 C7 C10 N2 180.0(2) . . . . ?
C3 C2 C7 N3 4.7(3) . . . . ?
C3 C2 C7 C10 -178.16(16) . . . . ?
C4 C14 C18 C21 0.8(3) . . . . ?
C4 C15 C24 C21 0.5(3) . . . . ?
C5 N2 C10 N1 -0.84(18) . . . . ?
C5 N2 C10 C7 176.7(2) . . . . ?
C6 N1 C1 C2 178.60(19) . . . . ?
C6 N1 C1 C8 0.0(3) . . . . ?
C6 N1 C10 N2 0.93(19) . . . . ?
C6 N1 C10 C7 -177.36(13) . . . . ?
C6 C4 C14 C18 179.93(16) . . . . ?
C6 C4 C15 C24 179.37(17) . . . . ?
C7 N3 C11 C12 -56.3(2) . . . . ?
C7 N3 C11 C16 -174.64(15) . . . . ?
C7 N3 C11 C17 67.2(2) . . . . ?
C7 C2 C3 C13 -177.39(15) . . . . ?
C8 C1 C2 C3 -3.0(2) . . . . ?
C8 C1 C2 C7 175.44(15) . . . . ?
C8 C9 C13 Cl1 177.51(13) . . . . ?
C8 C9 C13 C3 -1.7(3) . . . . ?
C10 N1 C1 C2 1.69(18) . . . . ?
C10 N1 C1 C8 -176.88(17) . . . . ?
C10 N1 C6 C4 178.95(15) . . . . ?
C10 N1 C6 C5 -0.57(17) . . . . ?
C10 N2 C5 C6 0.46(19) . . . . ?
C11 N3 C7 C2 176.30(14) . . . . ?
C11 N3 C7 C10 0.4(3) . . . . ?
C11 C12 C19 C22 -59.4(2) . . . . ?
C11 C12 C19 C25 60.75(19) . . . . ?
C11 C16 C23 C25 -60.17(19) . . . . ?
C11 C16 C23 C26 59.71(19) . . . . ?
C11 C17 C20 C22 60.59(19) . . . . ?
C11 C17 C20 C26 -60.10(19) . . . . ?
C12 C11 C16 C23 59.85(18) . . . . ?
C12 C11 C17 C20 -59.54(18) . . . . ?
C12 C19 C22 C20 60.16(19) . . . . ?
C12 C19 C25 C23 -60.03(19) . . . . ?
C14 C4 C6 N1 -135.21(18) . . . . ?
C14 C4 C6 C5 44.2(3) . . . . ?
C14 C4 C15 C24 1.1(3) . . . . ?
C14 C18 C21 C24 0.8(3) . . . . ?
C14 C18 C21 C27 -179.59(19) . . . . ?
C15 C4 C6 N1 46.5(2) . . . . ?
C15 C4 C6 C5 -134.1(2) . . . . ?
C15 C4 C14 C18 -1.7(3) . . . . ?
C16 C11 C12 C19 -59.82(18) . . . . ?
C16 C11 C17 C20 58.75(18) . . . . ?
C16 C23 C25 C19 59.6(2) . . . . ?
C16 C23 C26 C20 -59.9(2) . . . . ?
C17 C11 C12 C19 58.97(18) . . . . ?
C17 C11 C16 C23 -59.16(19) . . . . ?
C17 C20 C22 C19 -60.83(19) . . . . ?
C17 C20 C26 C23 60.6(2) . . . . ?
C18 C21 C24 C15 -1.4(3) . . . . ?
C22 C19 C25 C23 60.2(2) . . . . ?
C22 C20 C26 C23 -59.9(2) . . . . ?
C25 C19 C22 C20 -60.02(19) . . . . ?
C25 C23 C26 C20 60.0(2) . . . . ?
C26 C20 C22 C19 59.92(19) . . . . ?
C26 C23 C25 C19 -60.09(19) . . . . ?
C27 C21 C24 C15 178.96(19) . . . . ?
